data_4508352
loop_
_publ_author_name
'Peuronen, Anssi'
'Lehtim\"aki, Esa'
'Lahtinen, Manu'

_publ_section_title
;
 Self-Assembly of Water-Mediated Supramolecular Cationic Archimedean
 Solids
;
_journal_issue 10
_journal_name_full 'Crystal Growth &amp; Design'
_journal_page_first 4615
_journal_paper_doi 10.1021/cg401246n
_journal_volume 13
_journal_year 2013
_chemical_absolute_configuration ad
_chemical_formula_moiety '4(F24 K1 P4), 4(F6 P1), 12(H O0.5), 4(C30 H51 N6)'
_chemical_formula_sum 'C120 H216 F120 K4 N24 O6 P20'
_chemical_formula_weight 5146.97
_space_group_crystal_system cubic
_space_group_IT_number 215
_space_group_name_Hall 'P -4 2 3'
_space_group_name_H-M_alt 'P -4 3 m'
_symmetry_space_group_name_Hall 'P -4 2 3'
_symmetry_space_group_name_H-M 'P -4 3 m'
_atom_sites_solution_hydrogens geom
_atom_sites_solution_primary iterative
_atom_sites_solution_secondary difmap
_cell_angle_alpha 90.00
_cell_angle_beta 90.00
_cell_angle_gamma 90.00
_cell_formula_units_Z 1
_cell_length_a 17.73792(17)
_cell_length_b 17.73792(17)
_cell_length_c 17.73792(17)
_cell_measurement_reflns_used 2780
_cell_measurement_temperature 123.01(10)
_cell_measurement_theta_max 76.4091
_cell_measurement_theta_min 3.5209
_cell_volume 5580.95(9)
_computing_cell_refinement
;
CrysAlisPro, Agilent Technologies,
Version 1.171.36.21 (release 14-08-2012 CrysAlis171 .NET)
(compiled Sep 14 2012,17:21:16)
;
_computing_data_collection
;
CrysAlisPro, Agilent Technologies,
Version 1.171.36.21 (release 14-08-2012 CrysAlis171 .NET)
(compiled Sep 14 2012,17:21:16)
;
_computing_data_reduction
;
CrysAlisPro, Agilent Technologies,
Version 1.171.36.21 (release 14-08-2012 CrysAlis171 .NET)
(compiled Sep 14 2012,17:21:16)
;
_computing_molecular_graphics
;
O. V. Dolomanov, L. J. Bourhis, R. J. Gildea, J. A. K. Howard and H. Puschmann,
OLEX2: a complete structure solution, refinement and analysis program.
J. Appl. Cryst. (2009). 42, 339-341.
;
_computing_publication_material
;
O. V. Dolomanov, L. J. Bourhis, R. J. Gildea, J. A. K. Howard and H. Puschmann,
OLEX2: a complete structure solution, refinement and analysis program.
J. Appl. Cryst. (2009). 42, 339-341.
;
_computing_structure_refinement
;
SHELXH, G.M. Sheldrick, Acta Cryst.
(2008). A64, 112-122
;
_computing_structure_solution 'SUPERFLIP, J. Appl. Cryst. (2007) 40, 786-790'
_diffrn_ambient_temperature 123.01(10)
_diffrn_detector_area_resol_mean 10.3953
_diffrn_measured_fraction_theta_full 0.985
_diffrn_measured_fraction_theta_max 0.985
_diffrn_measurement_details
;
  1 omega  -61.00  -14.00   1.0000   20.0000
omega____ theta____ kappa____ phi______ frames
    -      -43.5000  -77.0000   60.0000 47

  2 omega   56.00   96.00   1.0000   20.0000
omega____ theta____ kappa____ phi______ frames
    -      111.0000  -45.0000 -120.0000 40

  3 omega   39.00   76.00   1.0000   20.0000
omega____ theta____ kappa____ phi______ frames
    -      111.0000  -30.0000  -60.0000 37
;
_diffrn_measurement_device_type 'SuperNova, Dual, Cu at zero, Atlas'
_diffrn_measurement_method '\w scans'
_diffrn_orient_matrix_UB_11 -0.0457090000
_diffrn_orient_matrix_UB_12 -0.0543952000
_diffrn_orient_matrix_UB_13 -0.0500381000
_diffrn_orient_matrix_UB_21 -0.0536665000
_diffrn_orient_matrix_UB_22 -0.0156954000
_diffrn_orient_matrix_UB_23 0.0665109000
_diffrn_orient_matrix_UB_31 -0.0504238000
_diffrn_orient_matrix_UB_32 0.0660378000
_diffrn_orient_matrix_UB_33 -0.0249818000
_diffrn_radiation_monochromator mirror
_diffrn_radiation_type 'Cu K\a'
_diffrn_radiation_wavelength 1.5418
_diffrn_reflns_av_R_equivalents 0.0175
_diffrn_reflns_av_unetI/netI 0.0199
_diffrn_reflns_limit_h_max 15
_diffrn_reflns_limit_h_min -18
_diffrn_reflns_limit_k_max 14
_diffrn_reflns_limit_k_min -13
_diffrn_reflns_limit_l_max 6
_diffrn_reflns_limit_l_min -21
_diffrn_reflns_number 4296
_diffrn_reflns_theta_full 66.61
_diffrn_reflns_theta_max 76.61
_diffrn_reflns_theta_min 3.52
_diffrn_source 'SuperNova (Cu) X-ray Source'
_exptl_absorpt_coefficient_mu 3.438
_exptl_absorpt_correction_T_max 0.673
_exptl_absorpt_correction_T_min 0.578
_exptl_absorpt_correction_type analytical
_exptl_absorpt_process_details
;
CrysAlisPro, Agilent Technologies,
Version 1.171.36.21 (release 14-08-2012 CrysAlis171 .NET)
(compiled Sep 14 2012,17:21:16)
Analytical numeric absorption correction using a multifaceted crystal
            model based on expressions derived by R.C. Clark & J.S. Reid.
(Clark, R. C. & Reid, J. S. (1995). Acta Cryst. A51, 887-897)
;
_exptl_crystal_colour colourless
_exptl_crystal_density_diffrn 1.531
_exptl_crystal_density_method 'not measured'
_exptl_crystal_description prism
_exptl_crystal_F_000 2608
_exptl_crystal_size_max 0.2435
_exptl_crystal_size_mid 0.1833
_exptl_crystal_size_min 0.1594
_refine_diff_density_max 0.345
_refine_diff_density_min -0.705
_refine_diff_density_rms 0.070
_refine_ls_abs_structure_details 'Flack H D (1983), Acta Cryst. A39, 876-881'
_refine_ls_abs_structure_Flack 0.06(4)
_refine_ls_extinction_method none
_refine_ls_goodness_of_fit_ref 1.066
_refine_ls_hydrogen_treatment mixed
_refine_ls_matrix_type full
_refine_ls_number_parameters 196
_refine_ls_number_reflns 1723
_refine_ls_number_restraints 113
_refine_ls_restrained_S_all 1.126
_refine_ls_R_factor_all 0.0570
_refine_ls_R_factor_gt 0.0551
_refine_ls_shift/su_max 0.000
_refine_ls_shift/su_mean 0.000
_refine_ls_structure_factor_coef Fsqd
_refine_ls_weighting_details 'calc w=1/[\s^2^(Fo^2^)+(0.1072P)^2^+3.5187P] where P=(Fo^2^+2Fc^2^)/3'
_refine_ls_weighting_scheme calc
_refine_ls_wR_factor_gt 0.1535
_refine_ls_wR_factor_ref 0.1563
_reflns_number_gt 1633
_reflns_number_total 1723
_reflns_threshold_expression >2sigma(I)
_cod_data_source_file cg401246n_si_002.cif
_cod_data_source_block 2a
_cod_database_code 4508352
_reflns_odcompleteness_completeness 98.96
_reflns_odcompleteness_theta 71.98
_olex2_refinement_description
;
1. Fixed Uiso
 At 1.2 times of:
  All C(H,H) groups
 At 1.5 times of:
  All C(H,H,H) groups, All F(H) groups
2. Restrained distances
 H1-O1
 0.85 with sigma of 0.01
 F7B-P2B
 1.55 with sigma of 0.02
 H1-H1_$1
 1.347 with sigma of 0.02
3. Restrained planarity
 N1, H1, O1, H1_$1, N1_$2
 with sigma of 0.1
4. Uiso/Uaniso restraints and constraints
C3 \\sim N1: within 1.7A with sigma of 0.01 and sigma for terminal atoms of 0.02
F6B \\sim F7B \\sim F4B \\sim F6B \\sim F5B: within 2.5A with sigma of 0.01 and sigma for terminal atoms of 0.02
P2B \\sim P2A: within 1.7A with sigma of 0.01 and sigma for terminal atoms of 0.02
K2B \\sim K2A: within 1.7A with sigma of 0.01 and sigma for terminal atoms of 0.02
Uanis(C3) \\sim Ueq, Uanis(N1) \\sim Ueq: with sigma of 0.005 and sigma for terminal atoms of 0.01
Uanis(F10) \\sim Ueq, Uanis(F11) \\sim Ueq, Uanis(F8) \\sim Ueq, Uanis(F9) \\sim Ueq: with sigma of 0.005 and sigma for terminal atoms of 0.01
Uanis(F4B) \\sim Ueq: with sigma of 0.001 and sigma for terminal atoms of 0.002
Uanis(F7B) \\sim Ueq, Uanis(F7A) \\sim Ueq: with sigma of 0.005 and sigma for terminal atoms of 0.01
Uanis(K2B) \\sim Ueq, Uanis(K2A) \\sim Ueq: with sigma of 0.01 and sigma for terminal atoms of 0.02
5. Others
 Sof(F5B)=Sof(F6B)=1-FVAR(1)
 Sof(P2B)=Sof(F4B)=Sof(F7B)=0.5*(1-FVAR(2))
 Sof(K2B)=0.125*(1-FVAR(2))
 Sof(K2A)=0.125*FVAR(2)
 Sof(P2A)=Sof(F3A)=Sof(F4A)=Sof(F6A)=Sof(F7A)=0.5*FVAR(2)
 Sof(F5A)=FVAR(1)
 Fixed Sof: F8(0.08333) F9(0.33333) F10(0.08333) H3A(0.5) H3B(0.5) H4A(0.5)
 H4B(0.5) H5A(0.5) H5B(0.5) H8A(0.5) H8B(0.5) H8C(0.5)
 Fixed Z: K2A(-0.48131) K2B(-0.49917)
6.a Secondary CH2 refined with riding coordinates:
 C1(H1A,H1B), C2(H2A,H2B), C3(H3A,H3B), C4(H4A,H4B), C5(H5A,H5B)
6.b Idealised Me refined as rotating group:
 C8(H8A,H8B,H8C)
;

loop_
_space_group_symop_id
_space_group_symop_operation_xyz
1 'x, y, z'
2 'y, -x, -z'
3 'x, -y, -z'
4 'z, x, y'
5 '-x, -y, z'
6 'y, x, z'
7 '-y, -x, z'
8 '-z, y, -x'
9 'x, -z, -y'
10 '-z, x, -y'
11 'z, -x, -y'
12 'y, z, x'
13 '-y, x, -z'
14 '-x, y, -z'
15 '-z, -x, y'
16 'z, y, x'
17 'x, z, y'
18 '-z, -y, x'
19 '-x, -z, y'
20 'z, -y, -x'
21 '-y, -z, x'
22 'y, -z, -x'
23 '-y, z, -x'
24 '-x, z, -y'

loop_
_atom_site_label
_atom_site_type_symbol
_atom_site_fract_x
_atom_site_fract_y
_atom_site_fract_z
_atom_site_U_iso_or_equiv
_atom_site_adp_type
_atom_site_occupancy
_atom_site_symmetry_multiplicity
_atom_site_calc_flag
_atom_site_refinement_flags
_atom_site_disorder_assembly
_atom_site_disorder_group
K1 K 0.5000 0.5000 -0.5000 0.0350(8) Uani 1 24 d S . .
K2A K 1.0000 0.5000 -0.4813 0.084(4) Uani 0.1768(19) 2 d SPU . 1
K2B K 1.0000 0.486(3) -0.4992 0.089(6) Uani 0.0732(19) 2 d SPU . 2
P1 P 0.61328(7) 0.38672(7) -0.38672(7) 0.0316(5) Uani 1 6 d S . .
P2A P 1.0508(3) 0.36891(19) -0.63109(19) 0.0467(10) Uani 0.707(8) 2 d SPU . 1
P2B P 1.0616(7) 0.3485(4) -0.6515(4) 0.042(2) Uani 0.293(8) 2 d SPDU . 2
P3 P 0.82226(11) 0.17774(11) -0.82226(11) 0.0596(8) Uani 1 6 d S . .
F1 F 0.61267(12) 0.47731(15) -0.38733(12) 0.0374(7) Uani 1 2 d S . .
F2 F 0.70374(16) 0.38709(14) -0.38709(14) 0.0429(8) Uani 1 2 d S . .
F3A F 0.9736(3) 0.4001(3) -0.5999(3) 0.0599(18) Uani 0.707(8) 2 d SP . 1
F4A F 1.0965(3) 0.4217(3) -0.5783(3) 0.081(2) Uani 0.707(8) 2 d SP . 1
F4B F 0.9749(13) 0.3666(10) -0.6334(10) 0.0925(19) Uani 0.293(8) 2 d SPU . 2
F5A F 1.0483(3) 0.4295(4) -0.6943(4) 0.089(2) Uani 0.707(8) 1 d P . 1
F5B F 1.0767(10) 0.3442(10) -0.5605(7) 0.084(4) Uani 0.293(8) 1 d PU . 2
F6A F 0.9980(4) 0.3159(3) -0.6841(3) 0.084(2) Uani 0.707(8) 2 d SP . 1
F6B F 1.0539(7) 0.3541(7) -0.7374(6) 0.082(4) Uani 0.293(8) 1 d PU . 2
F7A F 1.1279(6) 0.3332(5) -0.6668(5) 0.095(4) Uani 0.707(8) 2 d SPU . 1
F7B F 1.1484(11) 0.3430(15) -0.6570(15) 0.083(6) Uani 0.293(8) 2 d SPDU . 2
F8 F 0.7799(9) 0.2201(9) -0.7799(9) 0.114(6) Uani 0.50 6 d SPU A 2
F9 F 0.7677(4) 0.1353(8) -0.7677(4) 0.124(4) Uani 0.67 2 d SPU A 1
F10 F 0.8714(8) 0.1286(8) -0.8714(8) 0.126(6) Uani 0.50 6 d SPU A 2
H1 H 0.9708(3) 0.0292(3) -0.5953(6) 0.189 Uiso 1 2 d SD . .
F11 F 0.8756(4) 0.2184(7) -0.8756(4) 0.174(4) Uani 1 2 d SU A 1
O1 O 1.0000 0.0000 -0.6128(5) 0.0655(18) Uani 1 4 d SD . .
N1 N 0.8903(2) 0.1097(2) -0.5503(4) 0.0531(12) Uani 1 2 d SDU . .
N2 N 0.78758(16) 0.21242(16) -0.5390(2) 0.0297(8) Uani 1 2 d S . .
C1 C 0.9136(3) 0.1797(3) -0.5872(3) 0.0571(13) Uani 1 1 d . . .
H1A H 0.9239 0.1692 -0.6410 0.069 Uiso 1 1 calc R . .
H1B H 0.9611 0.1974 -0.5639 0.069 Uiso 1 1 calc R . .
C2 C 0.8549(2) 0.2425(2) -0.5819(3) 0.0386(9) Uani 1 1 d . . .
H2A H 0.8764 0.2866 -0.5553 0.046 Uiso 1 1 calc R . .
H2B H 0.8394 0.2586 -0.6331 0.046 Uiso 1 1 calc R . .
C3 C 0.8741(2) 0.1259(2) -0.4717(4) 0.0505(13) Uani 1 2 d SU . .
H3A H 0.9210 0.1427 -0.4466 0.061 Uiso 0.50 1 calc PR . .
H3B H 0.8573 0.0790 -0.4466 0.061 Uiso 0.50 1 calc PR . .
C4 C 0.8137(2) 0.1863(2) -0.4617(3) 0.0433(13) Uani 1 2 d S . .
H4A H 0.7705 0.1655 -0.4330 0.052 Uiso 0.50 1 calc PR . .
H4B H 0.8345 0.2295 -0.4330 0.052 Uiso 0.50 1 calc PR . .
C5 C 0.72821(18) 0.27179(18) -0.5269(3) 0.0286(10) Uani 1 2 d S . .
H5A H 0.7506 0.3129 -0.4966 0.034 Uiso 0.50 1 calc PR . .
H5B H 0.6871 0.2494 -0.4966 0.034 Uiso 0.50 1 calc PR . .
C6 C 0.69381(18) 0.30619(18) -0.5974(2) 0.0254(9) Uani 1 2 d S . .
C7 C 0.7245(2) 0.37250(16) -0.62750(16) 0.0227(9) Uani 1 2 d S . .
C8 C 0.7849(3) 0.41581(19) -0.58419(19) 0.0326(10) Uani 1 2 d S . .
H8A H 0.7773 0.4701 -0.5913 0.049 Uiso 0.50 1 calc PR . .
H8B H 0.8348 0.4015 -0.6030 0.049 Uiso 0.50 1 calc PR . .
H8C H 0.7813 0.4036 -0.5304 0.049 Uiso 0.50 1 calc PR . .

loop_
_atom_site_aniso_label
_atom_site_aniso_U_11
_atom_site_aniso_U_22
_atom_site_aniso_U_33
_atom_site_aniso_U_23
_atom_site_aniso_U_13
_atom_site_aniso_U_12
K1 0.0350(8) 0.0350(8) 0.0350(8) 0.000 0.000 0.000
K2A 0.092(4) 0.102(9) 0.059(7) 0.000 0.000 0.015(5)
K2B 0.093(7) 0.092(10) 0.081(10) 0.000 -0.005(8) 0.000
P1 0.0316(5) 0.0316(5) 0.0316(5) -0.0044(5) 0.0044(5) -0.0044(5)
P2A 0.0362(16) 0.0520(15) 0.0520(15) 0.0066(16) -0.0071(13) -0.0071(13)
P2B 0.043(4) 0.041(3) 0.041(3) 0.011(3) -0.006(3) -0.006(3)
P3 0.0596(8) 0.0596(8) 0.0596(8) -0.0007(8) 0.0007(8) 0.0007(8)
F1 0.0424(10) 0.0273(14) 0.0424(10) -0.0048(8) 0.0023(14) -0.0048(8)
F2 0.0294(15) 0.0496(11) 0.0496(11) -0.0089(16) 0.0002(10) -0.0002(10)
F3A 0.022(2) 0.079(3) 0.079(3) 0.037(3) -0.0056(19) -0.0056(19)
F4A 0.038(3) 0.102(3) 0.102(3) -0.025(4) -0.0122(19) -0.0122(19)
F4B 0.093(2) 0.0925(18) 0.0925(18) 0.0007(11) 0.0002(8) 0.0002(8)
F5A 0.067(3) 0.108(5) 0.091(4) 0.045(4) 0.000(3) -0.029(3)
F5B 0.097(7) 0.097(7) 0.057(5) 0.012(6) 0.002(6) 0.030(7)
F6A 0.080(4) 0.087(3) 0.087(3) 0.008(4) -0.023(3) -0.023(3)
F6B 0.095(7) 0.090(7) 0.063(6) 0.038(6) -0.038(5) -0.001(6)
F7A 0.070(5) 0.107(5) 0.107(5) -0.021(5) 0.008(4) 0.008(4)
F7B 0.084(10) 0.083(7) 0.083(7) 0.014(7) -0.004(6) -0.004(6)
F8 0.114(6) 0.114(6) 0.114(6) 0.004(5) -0.004(5) -0.004(5)
F9 0.101(4) 0.170(8) 0.101(4) 0.036(4) 0.015(5) -0.036(4)
F10 0.126(6) 0.126(6) 0.126(6) -0.027(5) 0.027(5) 0.027(5)
F11 0.163(5) 0.194(7) 0.163(5) 0.032(4) 0.034(6) -0.032(4)
O1 0.051(2) 0.051(2) 0.094(5) 0.000 0.000 0.013(3)
N1 0.0415(14) 0.0415(14) 0.076(3) 0.0094(16) -0.0094(16) 0.002(2)
N2 0.0293(12) 0.0293(12) 0.0305(19) 0.0046(11) -0.0046(11) -0.0027(16)
C1 0.040(2) 0.046(2) 0.085(3) 0.016(2) 0.011(2) 0.013(2)
C2 0.0274(16) 0.0327(17) 0.056(2) 0.0045(16) -0.0019(16) -0.0008(15)
C3 0.0466(17) 0.0466(17) 0.058(3) 0.0154(17) -0.0154(17) -0.001(2)
C4 0.0418(17) 0.0418(17) 0.046(3) 0.0223(19) -0.0223(19) -0.007(2)
C5 0.0308(14) 0.0308(14) 0.024(2) 0.0030(13) -0.0030(13) 0.0043(18)
C6 0.0284(13) 0.0284(13) 0.019(2) -0.0024(12) 0.0024(12) 0.0033(19)
C7 0.0210(19) 0.0236(12) 0.0236(12) -0.0001(16) 0.0032(12) 0.0032(12)
C8 0.041(2) 0.0286(13) 0.0286(13) -0.0023(19) -0.0060(15) -0.0060(15)

loop_
_atom_type_symbol
_atom_type_description
_atom_type_scat_dispersion_real
_atom_type_scat_dispersion_imag
_atom_type_scat_source
C C 0.0181 0.0091 'International Tables Vol C Tables 4.2.6.8 and 6.1.1.4'
H H 0.0000 0.0000 'International Tables Vol C Tables 4.2.6.8 and 6.1.1.4'
F F 0.0727 0.0534 'International Tables Vol C Tables 4.2.6.8 and 6.1.1.4'
K K 0.3868 1.0657 'International Tables Vol C Tables 4.2.6.8 and 6.1.1.4'
N N 0.0311 0.0180 'International Tables Vol C Tables 4.2.6.8 and 6.1.1.4'
O O 0.0492 0.0322 'International Tables Vol C Tables 4.2.6.8 and 6.1.1.4'
P P 0.2955 0.4335 'International Tables Vol C Tables 4.2.6.8 and 6.1.1.4'

loop_
_exptl_crystal_face_index_h
_exptl_crystal_face_index_k
_exptl_crystal_face_index_l
_exptl_crystal_face_perp_dist
_exptl_oxdiff_crystal_face_indexfrac_h
_exptl_oxdiff_crystal_face_indexfrac_k
_exptl_oxdiff_crystal_face_indexfrac_l
_exptl_oxdiff_crystal_face_x
_exptl_oxdiff_crystal_face_y
_exptl_oxdiff_crystal_face_z
11 2 3 0.0793 11.0000 2.0000 3.0000 -0.7617 -0.4222 -0.4975
-11 -2 -3 0.0925 -11.0000 -2.0000 -3.0000 0.7617 0.4222 0.4975
-2 11 -2 0.1056 -2.0000 11.0000 -2.0000 -0.4069 -0.1983 0.8772
2 -11 2 0.1056 2.0000 -11.0000 2.0000 0.4069 0.1983 -0.8772
-7 -5 -7 0.0800 -7.0000 -5.0000 -7.0000 0.9422 -0.0114 0.1977
4 -11 1 0.1017 4.0000 -11.0000 1.0000 0.3655 0.0245 -0.9531
-4 11 -1 0.1017 -4.0000 11.0000 -1.0000 -0.3655 -0.0245 0.9531
8 2 8 0.0975 8.0000 2.0000 8.0000 -0.8748 0.0714 -0.4712
-3 -10 -5 0.0844 -3.0000 -10.0000 -5.0000 0.9313 -0.0146 -0.3842
-3 -4 -10 0.0862 -3.0000 -4.0000 -10.0000 0.8551 -0.4413 0.1369
1 -9 -7 0.0968 1.0000 -9.0000 -7.0000 0.7941 -0.3780 -0.4699
-5 -1 -10 0.1034 -5.0000 -1.0000 -10.0000 0.7833 -0.3811 0.4359
-2 10 6 0.0945 -2.0000 10.0000 6.0000 -0.7528 0.3494 0.6113
-4 3 10 0.0598 -4.0000 3.0000 10.0000 -0.4807 0.8327 0.1500
2 0 -11 0.0892 2.0000 -0.0000 -11.0000 0.4590 -0.8390 0.1740
7 -8 -5 0.0941 7.0000 -8.0000 -5.0000 0.3654 -0.5827 -0.7564
7 -9 3 0.1002 7.0000 -9.0000 3.0000 0.0195 -0.0349 -1.0223
-7 9 -4 0.1049 -7.0000 9.0000 -4.0000 0.0306 -0.0316 1.0472
-6 -10 -2 0.0975 -6.0000 -10.0000 -2.0000 0.9183 0.3459 -0.3079
11 -1 -2 0.0509 11.0000 -1.0000 -2.0000 -0.3483 -0.7077 -0.5707
6 4 -9 0.0927 6.0000 4.0000 -9.0000 -0.0415 -0.9834 0.1864
-6 8 5 0.0765 -6.0000 8.0000 5.0000 -0.4111 0.5290 0.7059

loop_
_geom_angle_atom_site_label_1
_geom_angle_atom_site_label_2
_geom_angle_atom_site_label_3
_geom_angle
_geom_angle_site_symmetry_1
_geom_angle_site_symmetry_3
F1 K1 F1 119.344(9) 9 6
F1 K1 F1 46.57(9) 10 6
F1 K1 F1 72.98(8) 4_654 6
F1 K1 F1 119.344(9) 15_564 6
F1 K1 F1 119.345(9) 13_654 5_665
F1 K1 F1 119.345(8) 2_564 5_665
F1 K1 F1 91.139(15) 8 5_665
F1 K1 F1 91.139(15) . 5_665
F1 K1 F1 72.98(8) . 6
F1 K1 F1 163.79(11) 10 9
F1 K1 F1 91.139(15) 4_654 9
F1 K1 F1 91.139(15) 15_564 9
F1 K1 F1 119.345(9) 3_564 6
F1 K1 F1 91.139(15) 13_654 6
F1 K1 F1 163.79(11) 2_564 6
F1 K1 F1 119.345(9) 8 6
F1 K1 F1 163.79(11) 3_564 5_665
F1 K1 F1 119.344(9) 4_654 7_665
F1 K1 F1 72.98(8) 15_564 7_665
F1 K1 F1 119.345(9) 3_564 7_665
F1 K1 F1 163.79(11) 13_654 7_665
F1 K1 F1 72.98(8) 5_665 7_665
F1 K1 F1 91.139(15) 6 7_665
F1 K1 F1 46.57(9) 9 7_665
F1 K1 F1 119.344(9) 10 7_665
F1 K1 F1 119.344(8) 9 5_665
F1 K1 F1 46.57(9) 10 5_665
F1 K1 F1 119.344(9) 4_654 5_665
F1 K1 F1 72.98(8) 15_564 5_665
F1 K1 F1 91.139(15) 2_564 7_665
F1 K1 F1 119.345(8) 8 7_665
F1 K1 F1 46.57(9) . 7_665
F1 K1 F1 46.57(9) 6 5_665
F1 K1 F1 46.57(9) 8 15_564
F1 K1 F1 119.344(8) . 15_564
F1 K1 F1 46.57(9) 13_654 3_564
F1 K1 F1 72.98(8) 2_564 3_564
F1 K1 F1 72.98(8) . 4_654
F1 K1 F1 119.345(9) 3_564 15_564
F1 K1 F1 119.345(9) 13_654 15_564
F1 K1 F1 46.57(9) 2_564 15_564
F1 K1 F1 119.344(9) . 13_654
F1 K1 F1 46.57(9) 8 2_564
F1 K1 F1 119.344(8) . 2_564
F1 K1 F1 163.79(11) . 8
F1 K1 F1 91.139(15) 8 3_564
F1 K1 F1 91.139(15) . 3_564
F1 K1 F1 91.139(15) 2_564 13_654
F1 K1 F1 72.98(8) 8 13_654
F1 K1 F1 119.345(9) 8 4_654
F1 K1 F1 46.57(9) . 9
F1 K1 F1 91.139(15) 4_654 10
F1 K1 F1 91.139(15) 15_564 10
F1 K1 F1 119.345(9) 3_564 10
F1 K1 F1 72.98(8) 3_564 9
F1 K1 F1 119.345(9) 13_654 9
F1 K1 F1 72.98(8) 2_564 9
F1 K1 F1 119.345(9) 8 9
F1 K1 F1 163.79(11) 15_564 4_654
F1 K1 F1 46.57(9) 3_564 4_654
F1 K1 F1 46.57(9) 13_654 4_654
F1 K1 F1 119.345(9) 2_564 4_654
F1 K1 F1 72.98(8) 13_654 10
F1 K1 F1 119.345(9) 2_564 10
F1 K1 F1 119.344(9) . 10
F1 K1 F1 72.98(8) 8 10
K2A K2A K2A 45.004(2) 17_564 3_564
K2A K2A K2A 45.0 9 3_564
K2A K2A K2A 90.007(1) 9 17_564
K2A K2A P2A 163.06(9) 9 3_564
K2A K2A P2A 85.786(7) 17_564 3_564
K2A K2A P2A 128.64(2) 3_564 3_564
K2A K2A F3A 10.82(9) 9 .
K2A K2A F3A 85.184(14) 17_564 .
K2A K2A F3A 41.066(19) 3_564 5_765
K2A K2A F3A 10.82(9) 17_564 5_765
K2A K2A F3A 85.183(14) 9 5_765
K2A K2A F3A 41.066(19) 3_564 .
K2A K2A F3A 84.23(2) 9 14_754
K2A K2A F3A 167.02(11) 17_564 14_754
K2A K2A F3A 128.16(4) 3_564 14_754
K2A K2A F3A 167.02(11) 9 3_564
K2A K2A F3A 84.23(2) 17_564 3_564
K2A K2A F3A 128.16(4) 3_564 3_564
K2A K2A F4A 38.16(12) 9 .
K2A K2A F4A 38.16(12) 17_564 5_765
K2A K2A F4A 52.03(6) 3_564 5_765
K2A K2A F4A 85.194(13) 17_564 .
K2A K2A F4A 85.194(13) 9 5_765
K2A K2A F4A 115.63(8) 3_564 3_564
K2A K2A F4A 84.495(16) 17_564 3_564
K2A K2A F4A 135.04(14) 9 3_564
K2A K2A F4A 52.03(6) 3_564 .
K2A K2A F4A 135.04(14) 17_564 14_754
K2A K2A F4A 84.495(16) 9 14_754
K2A K2A F4A 115.63(8) 3_564 14_754
F3A K2A P2A 168.74(8) . 3_564
F3A K2A P2A 28.01(14) 3_564 3_564
F3A K2A P2A 87.76(3) 5_765 3_564
F3A K2A P2A 96.38(4) 14_754 3_564
F3A K2A F3A 82.13(4) . 5_765
F3A K2A F3A 103.67(7) 3_564 14_754
F3A K2A F3A 156.2(2) 3_564 .
F3A K2A F3A 90.97(4) 14_754 .
F3A K2A F3A 90.97(4) 3_564 5_765
F3A K2A F3A 156.2(2) 14_754 5_765
F3A K2A F4A 75.45(7) 5_765 .
F3A K2A F4A 47.42(15) . .
F3A K2A F4A 83.09(8) 14_754 .
F3A K2A F4A 151.74(16) 3_564 .
F3A K2A F4A 47.42(15) 5_765 5_765
F3A K2A F4A 56.05(18) 3_564 3_564
F3A K2A F4A 91.37(9) 14_754 3_564
F3A K2A F4A 91.37(9) 3_564 14_754
F3A K2A F4A 56.05(18) 14_754 14_754
F3A K2A F4A 75.45(7) . 5_765
F3A K2A F4A 151.74(16) 14_754 5_765
F3A K2A F4A 83.09(8) 3_564 5_765
F4A K2A P2A 28.19(16) 3_564 3_564
F4A K2A P2A 124.99(15) . 3_564
F4A K2A P2A 101.25(6) 5_765 3_564
F4A K2A P2A 109.95(7) 14_754 3_564
F4A K2A F3A 143.56(16) 14_754 5_765
F4A K2A F3A 81.24(7) 3_564 5_765
F4A K2A F3A 81.24(7) 14_754 .
F4A K2A F3A 143.56(16) 3_564 .
F4A K2A F4A 96.9(3) 14_754 5_765
F4A K2A F4A 114.36(13) 3_564 5_765
F4A K2A F4A 128.74(16) 3_564 14_754
F4A K2A F4A 104.05(12) 5_765 .
F4A K2A F4A 114.36(13) 14_754 .
F4A K2A F4A 96.9(3) 3_564 .
K2B K2B K2B 41.7(7) 17_564 3_564
K2B K2B K2B 48.3(8) 9 3_564
K2B K2B K2B 90.01(4) 9 17_564
K2B K2B P2B 87.4(6) 9 14_754
K2B K2B P2B 163.0(3) 17_564 14_754
K2B K2B P2B 133.1(13) 3_564 14_754
K2B K2B F4B 127.82(7) 3_564 .
K2B K2B F4B 86.9(7) 9 14_754
K2B K2B F4B 86.6(7) 17_564 .
K2B K2B F4B 171.3(5) 9 .
K2B K2B F4B 171.4(5) 17_564 14_754
K2B K2B F4B 134.6(15) 3_564 14_754
K2B K2B F5B 142.6(9) 9 17_564
K2B K2B F5B 64.3(10) 17_564 17_564
K2B K2B F5B 101.8(4) 3_564 17_564
K2B K2B F5B 107.7(9) 9 19_754
K2B K2B F5B 30.4(8) 17_564 19_754
K2B K2B F5B 63.8(3) 3_564 19_754
K2B K2B F5B 30.4(8) 9 9
K2B K2B F5B 107.5(9) 17_564 9
K2B K2B F5B 69.5(16) 3_564 9
K2B K2B F5B 109.7(5) 9 14_754
K2B K2B F5B 64.5(10) 9 24_765
K2B K2B F5B 142.6(9) 17_564 24_765
K2B K2B F5B 107.9(17) 3_564 24_765
K2B K2B F5B 146.0(3) 17_564 14_754
K2B K2B F5B 147.4(11) 3_564 14_754
K2B K2B F5B 146.4(3) 9 .
K2B K2B F5B 109.2(5) 17_564 .
K2B K2B F5B 143.1(4) 3_564 .
F4B K2B P2B 93.5(13) . 14_754
F4B K2B P2B 24.9(5) 14_754 14_754
F4B K2B F4B 97.5(15) 14_754 .
F4B K2B F5B 114.3(15) 14_754 17_564
F4B K2B F5B 66.4(3) 14_754 9
F4B K2B F5B 158.0(14) . 9
F4B K2B F5B 65.9(3) . 19_754
F4B K2B F5B 157.8(14) 14_754 19_754
F5B K2B P2B 78.0(4) 9 14_754
F5B K2B P2B 136.2(7) 19_754 14_754
F5B K2B P2B 25.0(3) 14_754 14_754
F5B K2B P2B 125.0(17) 17_564 14_754
F5B K2B P2B 25.4(4) 24_765 14_754
F5B K2B P2B 81.5(12) . 14_754
F5B K2B F4B 41.5(6) 24_765 14_754
F5B K2B F4B 42.1(7) . .
F5B K2B F4B 69.8(11) 14_754 .
F5B K2B F4B 69.9(11) . 14_754
F5B K2B F4B 114.4(15) 24_765 .
F5B K2B F4B 41.2(6) 17_564 .
F5B K2B F4B 42.4(7) 14_754 14_754
F5B K2B F5B 133.3(18) 9 19_754
F5B K2B F5B 63.6(7) 17_564 19_754
F5B K2B F5B 106.7(15) . 24_765
F5B K2B F5B 45.2(7) 14_754 24_765
F5B K2B F5B 69.3(14) 14_754 .
F5B K2B F5B 106.4(15) 14_754 17_564
F5B K2B F5B 44.9(7) . 17_564
F5B K2B F5B 150(2) 24_765 17_564
F5B K2B F5B 102.9(6) 14_754 9
F5B K2B F5B 115.6(9) 14_754 19_754
F5B K2B F5B 102.1(6) . 19_754
F5B K2B F5B 130.0(8) 24_765 19_754
F5B K2B F5B 116.0(9) . 9
F5B K2B F5B 64.2(7) 24_765 9
F5B K2B F5B 130.0(8) 17_564 9
F1 P1 K1 54.18(13) 9 .
F1 P1 K1 54.18(13) 7_665 .
F1 P1 K1 54.18(13) . .
F1 P1 F1 89.22(18) 9 7_665
F1 P1 F1 89.22(18) 9 .
F1 P1 F1 89.22(18) 7_665 .
F2 P1 K1 124.93(14) . .
F2 P1 K1 124.93(14) 7_665 .
F2 P1 K1 124.93(14) 16_654 .
F2 P1 F1 90.15(12) 16_654 .
F2 P1 F1 90.15(12) 7_665 9
F2 P1 F1 90.15(12) . 9
F2 P1 F1 90.15(12) 16_654 7_665
F2 P1 F1 90.15(12) 7_665 7_665
F2 P1 F1 179.1(2) . 7_665
F2 P1 F1 179.1(2) 7_665 .
F2 P1 F1 90.15(12) . .
F2 P1 F1 179.1(2) 16_654 9
F2 P1 F2 90.5(2) . 7_665
F2 P1 F2 90.5(2) . 16_654
F2 P1 F2 90.5(2) 7_665 16_654
K2A P2A K2A 2.149(11) 9 .
K2A P2A K2A 8.171(12) 3_564 .
K2A P2A K2A 8.423(13) 3_564 9
K2A P2A K2A 7.378(10) . 17_564
K2A P2A K2A 2.149(11) 3_564 17_564
K2A P2A K2A 8.172(12) 9 17_564
F3A P2A K2A 46.0(3) . .
F3A P2A K2A 44.0(3) . 3_564
F3A P2A K2A 46.0(3) . 17_564
F3A P2A K2A 44.0(3) . 9
F3A P2A F6A 84.6(5) . .
F3A P2A F7A 176.6(6) . .
F4A P2A K2A 45.9(3) . 17_564
F4A P2A K2A 48.1(3) . 3_564
F4A P2A K2A 48.1(3) . 9
F4A P2A K2A 45.9(3) . .
F4A P2A F3A 91.7(4) . .
F4A P2A F5A 91.9(3) . .
F4A P2A F5A 91.9(3) . 17_564
F4A P2A F6A 176.4(6) . .
F4A P2A F7A 91.7(6) . .
F5A P2A K2A 94.5(4) 17_564 17_564
F5A P2A K2A 87.1(4) . 17_564
F5A P2A K2A 87.1(4) 17_564 .
F5A P2A K2A 94.5(4) . .
F5A P2A K2A 94.9(4) 17_564 3_564
F5A P2A K2A 86.5(4) . 3_564
F5A P2A K2A 86.5(4) 17_564 9
F5A P2A K2A 94.9(4) . 9
F5A P2A F3A 89.2(3) . .
F5A P2A F3A 89.2(3) 17_564 .
F5A P2A F5A 175.9(6) 17_564 .
F5A P2A F6A 88.1(3) 17_564 .
F5A P2A F6A 88.1(3) . .
F5A P2A F7A 90.7(3) . .
F5A P2A F7A 90.7(3) 17_564 .
F6A P2A K2A 130.4(4) . 17_564
F6A P2A K2A 128.3(4) . 3_564
F6A P2A K2A 128.3(4) . 9
F6A P2A K2A 130.4(4) . .
F6A P2A F7A 91.9(6) . .
F7A P2A K2A 139.4(5) . 9
F7A P2A K2A 137.4(5) . .
F7A P2A K2A 139.4(5) . 3_564
F7A P2A K2A 137.4(5) . 17_564
K2B P2B K2B 5.8(13) . 17_564
F4B P2B K2B 56.9(9) . .
F4B P2B K2B 56.9(9) . 17_564
F4B P2B F5B 88.2(9) . .
F4B P2B F5B 88.2(9) . 17_564
F5B P2B K2B 56.6(9) 17_564 .
F5B P2B K2B 51.3(8) . .
F5B P2B K2B 56.6(9) . 17_564
F5B P2B K2B 51.3(8) 17_564 17_564
F5B P2B F5B 93.7(15) 17_564 .
F6B P2B K2B 129.8(8) . .
F6B P2B K2B 124.4(9) . 17_564
F6B P2B K2B 129.8(8) 17_564 17_564
F6B P2B K2B 124.4(9) 17_564 .
F6B P2B F4B 95.7(9) . .
F6B P2B F4B 95.7(9) 17_564 .
F6B P2B F5B 175.7(12) 17_564 17_564
F6B P2B F5B 84.5(8) . 17_564
F6B P2B F5B 84.5(8) 17_564 .
F6B P2B F5B 175.7(12) . .
F6B P2B F6B 96.9(12) . 17_564
F6B P2B F7B 91.8(11) 17_564 .
F6B P2B F7B 91.8(11) . .
F7B P2B K2B 111.9(15) . 17_564
F7B P2B K2B 111.9(15) . .
F7B P2B F4B 168.8(18) . .
F7B P2B F5B 84.1(13) . .
F7B P2B F5B 84.1(13) . 17_564
F8 P3 F9 64.1(6) . .
F8 P3 F9 64.1(6) . 7_665
F8 P3 F9 64.1(6) . 15_564
F8 P3 F10 180.0(8) . .
F8 P3 F11 116.4(5) . 15_564
F8 P3 F11 116.4(5) . 7_665
F8 P3 F11 116.4(5) . .
F9 P3 F9 102.3(7) 15_564 7_665
F9 P3 F9 102.3(7) . 15_564
F9 P3 F9 102.3(7) . 7_665
F10 P3 F9 115.9(6) . 15_564
F10 P3 F9 115.9(6) . 7_665
F10 P3 F9 115.9(6) . .
F10 P3 F11 63.6(5) . 15_564
F10 P3 F11 63.6(5) . 7_665
F10 P3 F11 63.6(5) . .
F11 P3 F9 179.5(8) 7_665 7_665
F11 P3 F9 78.0(4) . 7_665
F11 P3 F9 78.0(4) 15_564 7_665
F11 P3 F9 179.5(8) 15_564 15_564
F11 P3 F9 78.0(4) 15_564 .
F11 P3 F9 179.5(8) . .
F11 P3 F9 78.0(4) 7_665 .
F11 P3 F9 78.0(4) 7_665 15_564
F11 P3 F9 78.0(4) . 15_564
F11 P3 F11 101.7(6) 7_665 15_564
F11 P3 F11 101.7(6) 7_665 .
F11 P3 F11 101.7(6) . 15_564
P1 F1 K1 98.66(14) . .
K2A F3A K2A 10.77(4) 9 17_564
K2A F3A K2A 2.16(2) 9 .
K2A F3A K2A 10.77(4) 3_564 .
K2A F3A K2A 9.64(3) . 17_564
K2A F3A K2A 2.16(2) 3_564 17_564
K2A F3A K2A 11.54(4) 9 3_564
P2A F3A K2A 110.0(3) . 17_564
P2A F3A K2A 108.0(3) . 9
P2A F3A K2A 108.0(3) . 3_564
P2A F3A K2A 110.0(3) . .
K2A F4A K2A 6.81(3) 3_564 17_564
K2A F4A K2A 6.80(3) 9 .
K2A F4A K2A 12.35(4) 9 17_564
K2A F4A K2A 9.62(2) . 17_564
K2A F4A K2A 12.35(4) 3_564 .
K2A F4A K2A 11.01(3) 3_564 9
P2A F4A K2A 103.8(3) . 3_564
P2A F4A K2A 103.8(3) . 9
P2A F4A K2A 110.5(3) . 17_564
P2A F4A K2A 110.5(3) . .
K2B F4B K2B 6.8(15) . 17_564
P2B F4B K2B 98.4(11) . .
P2B F4B K2B 98.4(11) . 17_564
K2B F5B K2B 3.2(8) . 9
K2B F5B K2B 8.6(19) 17_564 9
K2B F5B K2B 6.5(14) . 17_564
P2B F5B K2B 103.9(7) . .
P2B F5B K2B 98.2(12) . 17_564
P2B F5B K2B 106.7(11) . 9
C1 N1 C1 106.2(6) . 7_665
C3 N1 C1 108.5(4) . .
C3 N1 C1 108.5(4) . 7_665
C2 N2 C2 107.7(4) 7_665 .
C2 N2 C4 108.7(3) 7_665 .
C2 N2 C4 108.7(3) . .
C5 N2 C2 112.2(2) . 7_665
C5 N2 C2 112.2(2) . .
C5 N2 C4 107.3(4) . .
N1 C1 H1A 108.9 . .
N1 C1 H1B 108.9 . .
N1 C1 C2 113.5(4) . .
H1A C1 H1B 107.7 . .
C2 C1 H1A 108.9 . .
C2 C1 H1B 108.9 . .
N2 C2 C1 108.2(3) . .
N2 C2 H2A 110.1 . .
N2 C2 H2B 110.1 . .
C1 C2 H2A 110.1 . .
C1 C2 H2B 110.1 . .
H2A C2 H2B 108.4 . .
N1 C3 H3A 109.0 . .
N1 C3 H3B 109.0 . .
N1 C3 C4 112.9(5) . .
H3A C3 H3B 107.8 . .
C4 C3 H3A 109.0 . .
C4 C3 H3B 109.0 . .
N2 C4 C3 108.8(5) . .
N2 C4 H4A 109.9 . .
N2 C4 H4B 109.9 . .
C3 C4 H4A 109.9 . .
C3 C4 H4B 109.9 . .
H4A C4 H4B 108.3 . .
N2 C5 H5A 108.2 . .
N2 C5 H5B 108.2 . .
N2 C5 C6 116.5(4) . .
H5A C5 H5B 107.3 . .
C6 C5 H5A 108.2 . .
C6 C5 H5B 108.2 . .
C7 C6 C5 119.7(2) . .
C7 C6 C5 119.7(2) 7_665 .
C7 C6 C7 120.4(4) 7_665 .
C6 C7 C6 119.3(4) . 17_564
C6 C7 C8 120.2(2) 17_564 .
C6 C7 C8 120.2(2) . .
C7 C8 H8A 109.5 . .
C7 C8 H8B 109.5 . .
C7 C8 H8C 109.5 . .
H8A C8 H8B 109.5 . .
H8A C8 H8C 109.5 . .
H8B C8 H8C 109.5 . .

loop_
_geom_bond_atom_site_label_1
_geom_bond_atom_site_label_2
_geom_bond_distance
_geom_bond_site_symmetry_2
K1 F1 2.855(3) 9
K1 F1 2.855(3) 10
K1 F1 2.855(3) 4_654
K1 F1 2.855(3) 7_665
K1 F1 2.855(3) 5_665
K1 F1 2.855(3) 6
K1 F1 2.855(3) 2_564
K1 F1 2.855(3) 8
K1 F1 2.855(3) .
K1 F1 2.855(3) 15_564
K1 F1 2.855(3) 3_564
K1 F1 2.855(3) 13_654
K2A K2A 0.6631 3_564
K2A K2A 0.4689 17_564
K2A K2A 0.4689 9
K2A P2A 3.193(5) 3_564
K2A F3A 2.790(8) 5_765
K2A F3A 2.790(8) .
K2A F3A 2.331(8) 3_564
K2A F3A 2.331(8) 14_754
K2A F4A 2.796(7) .
K2A F4A 2.796(7) 5_765
K2A F4A 2.445(7) 14_754
K2A F4A 2.445(7) 3_564
K2B K2B 0.51(11) 3_564
K2B K2B 0.38(8) 17_564
K2B K2B 0.34(8) 9
K2B P2B 3.77(4) 14_754
K2B F4B 3.21(5) .
K2B F4B 3.19(5) 14_754
K2B F5B 3.34(3) 9
K2B F5B 3.37(3) 19_754
K2B F5B 3.04(5) 14_754
K2B F5B 3.05(5) .
K2B F5B 3.20(2) 17_564
K2B F5B 3.17(2) 24_765
P1 F1 1.607(3) 9
P1 F1 1.607(3) 7_665
P1 F1 1.607(3) .
P1 F2 1.605(3) .
P1 F2 1.605(3) 7_665
P1 F2 1.605(3) 16_654
P2A K2A 3.193(5) 9
P2A K2A 3.644(5) 17_564
P2A K2A 3.193(5) 3_564
P2A F3A 1.577(7) .
P2A F4A 1.553(8) .
P2A F5A 1.555(6) 17_564
P2A F5A 1.555(6) .
P2A F6A 1.626(8) .
P2A F7A 1.635(12) .
P2B K2B 3.80(4) 17_564
P2B F4B 1.60(3) .
P2B F5B 1.638(15) 17_564
P2B F5B 1.638(15) .
P2B F6B 1.533(12) .
P2B F6B 1.533(12) 17_564
P2B F7B 1.546(19) .
P3 F8 1.30(3) .
P3 F9 1.563(9) .
P3 F9 1.563(9) 15_564
P3 F9 1.563(9) 7_665
P3 F10 1.51(2) .
P3 F11 1.520(10) 15_564
P3 F11 1.520(10) 7_665
P3 F11 1.520(10) .
F3A K2A 2.790(8) 17_564
F3A K2A 2.331(8) 3_564
F3A K2A 2.331(8) 9
F4A K2A 2.796(7) 17_564
F4A K2A 2.445(7) 9
F4A K2A 2.445(7) 3_564
F4B K2B 3.21(5) 17_564
F5B K2B 3.34(3) 9
F5B K2B 3.20(2) 17_564
O1 H1 0.797(8) .
N1 C1 1.463(5) 7_665
N1 C1 1.463(5) .
N1 C3 1.451(9) .
N2 C2 1.514(4) .
N2 C2 1.513(4) 7_665
N2 C4 1.520(6) .
N2 C5 1.504(6) .
C1 H1A 0.9900 .
C1 H1B 0.9900 .
C1 C2 1.527(5) .
C2 H2A 0.9900 .
C2 H2B 0.9900 .
C3 H3A 0.9900 .
C3 H3B 0.9900 .
C3 C4 1.526(9) .
C4 H4A 0.9900 .
C4 H4B 0.9900 .
C5 H5A 0.9900 .
C5 H5B 0.9900 .
C5 C6 1.518(6) .
C6 C7 1.402(3) .
C6 C7 1.402(3) 7_665
C7 C6 1.402(3) 17_564
C7 C8 1.526(6) .
C8 H8A 0.9800 .
C8 H8B 0.9800 .
C8 H8C 0.9800 .

loop_
_geom_hbond_atom_site_label_D
_geom_hbond_atom_site_label_H
_geom_hbond_atom_site_label_A
_geom_hbond_distance_DH
_geom_hbond_distance_HA
_geom_hbond_distance_DA
_geom_hbond_angle_DHA
O1 H1 N1 0.797(8) 2.171(11) 2.968(7) 178.6(9)

loop_
_geom_torsion_atom_site_label_1
_geom_torsion_atom_site_label_2
_geom_torsion_atom_site_label_3
_geom_torsion_atom_site_label_4
_geom_torsion
_geom_torsion_site_symmetry_1
_geom_torsion_site_symmetry_4
K2A K2A P2A K2A -104.14(8) 17_564 9
K2A K2A P2A K2A -14.83(8) 17_564 3_564
K2A K2A P2A K2A 89.32(15) 9 3_564
K2A K2A P2A K2A 14.83(8) 3_564 17_564
K2A K2A P2A K2A 104.14(8) 9 17_564
K2A K2A P2A K2A -89.32(16) 3_564 9
K2A K2A P2A F3A 17.71(9) 9 .
K2A K2A P2A F3A -86.43(3) 17_564 .
K2A K2A P2A F3A -71.61(7) 3_564 .
K2A K2A P2A F4A 101.25(7) 3_564 .
K2A K2A P2A F4A 86.42(3) 17_564 .
K2A K2A P2A F4A -169.43(9) 9 .
K2A K2A P2A F5A -163.3(3) 3_564 17_564
K2A K2A P2A F5A -178.1(3) 17_564 17_564
K2A K2A P2A F5A -74.0(2) 9 17_564
K2A K2A P2A F5A 102.3(3) 9 .
K2A K2A P2A F5A -1.9(3) 17_564 .
K2A K2A P2A F5A 12.9(2) 3_564 .
K2A K2A P2A F6A -78.32(11) 3_564 .
K2A K2A P2A F6A 10.99(7) 9 .
K2A K2A P2A F6A -93.15(5) 17_564 .
K2A K2A P2A F7A 94.02(8) 17_564 .
K2A K2A P2A F7A -161.84(9) 9 .
K2A K2A P2A F7A 108.85(12) 3_564 .
K2A K2A F3A K2A -105.7(3) 9 3_564
K2A K2A F3A K2A 116.2(2) 17_564 9
K2A K2A F3A K2A 105.7(3) 3_564 9
K2A K2A F3A K2A 10.45(11) 17_564 3_564
K2A K2A F3A K2A -10.45(11) 3_564 17_564
K2A K2A F3A K2A -116.2(2) 9 17_564
K2A K2A F3A P2A 91.76(3) 17_564 .
K2A K2A F3A P2A 81.31(11) 3_564 .
K2A K2A F3A P2A -24.4(2) 9 .
K2A K2A F4A K2A -33.44(7) 17_564 3_564
K2A K2A F4A K2A -62.72(9) 3_564 9
K2A K2A F4A K2A -96.16(3) 17_564 9
K2A K2A F4A K2A 62.72(9) 9 3_564
K2A K2A F4A K2A 33.44(7) 3_564 17_564
K2A K2A F4A K2A 96.16(3) 9 17_564
K2A K2A F4A P2A 4.35(2) 9 .
K2A K2A F4A P2A -91.81(3) 17_564 .
K2A K2A F4A P2A -58.37(8) 3_564 .
K2A P2A F3A K2A 10.26(5) . 17_564
K2A P2A F3A K2A 11.20(5) . 3_564
K2A P2A F3A K2A 12.14(6) 9 3_564
K2A P2A F3A K2A -11.20(5) 17_564 9
K2A P2A F3A K2A -0.941(6) . 9
K2A P2A F3A K2A -12.14(6) 3_564 9
K2A P2A F3A K2A 0.941(6) 17_564 3_564
K2A P2A F3A K2A 11.20(5) 9 17_564
K2A P2A F3A K2A -0.941(6) 3_564 17_564
K2A P2A F3A K2A -10.26(5) 17_564 .
K2A P2A F3A K2A -11.20(5) 3_564 .
K2A P2A F3A K2A 0.941(6) 9 .
K2A P2A F4A K2A 10.80(4) 3_564 .
K2A P2A F4A K2A -0.530(2) 9 .
K2A P2A F4A K2A 10.80(4) 17_564 9
K2A P2A F4A K2A 0.530(2) . 9
K2A P2A F4A K2A -10.80(4) 9 17_564
K2A P2A F4A K2A -10.27(4) . 17_564
K2A P2A F4A K2A 0.529(2) 3_564 17_564
K2A P2A F4A K2A 10.27(4) 17_564 .
K2A P2A F4A K2A -11.33(4) 9 3_564
K2A P2A F4A K2A -10.80(4) . 3_564
K2A P2A F4A K2A 11.33(4) 3_564 9
K2A P2A F4A K2A -0.529(2) 17_564 3_564
K2B K2B P2B K2B -13.9(4) 3_564 17_564
K2B K2B P2B K2B -81(2) 9 17_564
K2B K2B P2B F4B -169(3) 9 .
K2B K2B P2B F4B -88.1(4) 17_564 .
K2B K2B P2B F4B -101.97(18) 3_564 .
K2B K2B P2B F5B 153.6(10) 17_564 .
K2B K2B P2B F5B 139.7(12) 3_564 .
K2B K2B P2B F5B 24.6(9) 17_564 17_564
K2B K2B P2B F5B -56(2) 9 17_564
K2B K2B P2B F5B 10.7(11) 3_564 17_564
K2B K2B P2B F5B 73(2) 9 .
K2B K2B P2B F6B -34.9(13) 3_564 .
K2B K2B P2B F6B -174.3(9) 3_564 17_564
K2B K2B P2B F6B -160.5(9) 17_564 17_564
K2B K2B P2B F6B 119(2) 9 17_564
K2B K2B P2B F6B -21.0(10) 17_564 .
K2B K2B P2B F6B -102(2) 9 .
K2B K2B P2B F7B 77.30(17) 3_564 .
K2B K2B P2B F7B 91.2(3) 17_564 .
K2B K2B P2B F7B 11(2) 9 .
K2B K2B F4B K2B 6.7(4) 3_564 17_564
K2B K2B F4B K2B 67(5) 9 17_564
K2B K2B F4B P2B 158(5) 9 .
K2B K2B F4B P2B 97.2(4) 3_564 .
K2B K2B F4B P2B 90.50(13) 17_564 .
K2B K2B F5B K2B 121.6(11) 17_564 9
K2B K2B F5B K2B 90.1(19) 3_564 9
K2B K2B F5B K2B -121.6(10) 9 17_564
K2B K2B F5B K2B -31.5(9) 3_564 17_564
K2B K2B F5B P2B -149.7(8) 9 .
K2B K2B F5B P2B -28.1(10) 17_564 .
K2B K2B F5B P2B -59.6(16) 3_564 .
K2B P2B F4B K2B -6.9(15) 17_564 .
K2B P2B F4B K2B 6.9(15) . 17_564
K2B P2B F5B K2B -1.7(4) . 9
K2B P2B F5B K2B 1.4(3) 17_564 9
K2B P2B F5B K2B -3.1(7) . 17_564
K2B P2B F5B K2B 3.1(7) 17_564 .
P2A K2A P2A K2A -75.87(8) 3_564 17_564
P2A K2A P2A K2A 179.986(3) 3_564 9
P2A K2A P2A K2A -90.70(15) 3_564 3_564
P2A K2A P2A F3A -162.30(9) 3_564 .
P2A K2A P2A F4A 10.55(9) 3_564 .
P2A K2A P2A F5A 106.0(2) 3_564 17_564
P2A K2A P2A F5A -77.8(3) 3_564 .
P2A K2A P2A F6A -169.02(7) 3_564 .
P2A K2A P2A F7A 18.15(9) 3_564 .
P2A K2A F3A K2A -36.8(6) 3_564 17_564
P2A K2A F3A K2A 79.4(5) 3_564 9
P2A K2A F3A K2A -26.3(7) 3_564 3_564
P2A K2A F3A P2A 55.0(6) 3_564 .
P2A K2A F4A K2A -81.44(3) 3_564 17_564
P2A K2A F4A K2A -177.59(2) 3_564 9
P2A K2A F4A K2A -114.88(9) 3_564 3_564
P2A K2A F4A P2A -173.25(4) 3_564 .
P2B K2B P2B K2B 164.43(16) 14_754 17_564
P2B K2B P2B F4B 76.3(5) 14_754 .
P2B K2B P2B F5B -171.0(10) 14_754 17_564
P2B K2B P2B F5B -42.0(10) 14_754 .
P2B K2B P2B F6B 3.9(8) 14_754 17_564
P2B K2B P2B F6B 143.4(11) 14_754 .
P2B K2B P2B F7B -104.4(3) 14_754 .
P2B K2B F4B K2B 162.9(3) 14_754 17_564
P2B K2B F4B P2B -106.6(3) 14_754 .
P2B K2B F5B K2B 166.3(3) 14_754 17_564
P2B K2B F5B K2B -72.1(8) 14_754 9
P2B K2B F5B P2B 138.2(9) 14_754 .
F1 K1 P1 F1 120.0 7_665 9
F1 K1 P1 F1 156.63(4) 5_665 9
F1 K1 P1 F1 -156.63(4) 6 9
F1 K1 P1 F1 120.0 . 7_665
F1 K1 P1 F1 180.0 13_654 7_665
F1 K1 P1 F1 -83.37(4) 2_564 7_665
F1 K1 P1 F1 -60.0 8 7_665
F1 K1 P1 F1 180.0 10 9
F1 K1 P1 F1 36.63(4) 2_564 9
F1 K1 P1 F1 60.0 8 9
F1 K1 P1 F1 -120.0 . 9
F1 K1 P1 F1 -60.0 13_654 9
F1 K1 P1 F1 -83.37(4) 4_654 9
F1 K1 P1 F1 83.37(4) 15_564 9
F1 K1 P1 F1 -36.63(4) 3_564 9
F1 K1 P1 F1 -156.63(4) 3_564 7_665
F1 K1 P1 F1 -156.63(4) 15_564 .
F1 K1 P1 F1 83.37(4) 3_564 .
F1 K1 P1 F1 60.0 13_654 .
F1 K1 P1 F1 156.63(4) 2_564 .
F1 K1 P1 F1 36.63(4) 4_654 .
F1 K1 P1 F1 120.0 9 .
F1 K1 P1 F1 -36.63(4) 6 .
F1 K1 P1 F1 -83.37(4) 5_665 .
F1 K1 P1 F1 -60.0 10 .
F1 K1 P1 F1 83.37(4) 6 7_665
F1 K1 P1 F1 -120.0 9 7_665
F1 K1 P1 F1 60.0 10 7_665
F1 K1 P1 F1 156.63(4) 4_654 7_665
F1 K1 P1 F1 -120.0 7_665 .
F1 K1 P1 F1 36.63(4) 5_665 7_665
F1 K1 P1 F1 -36.63(4) 15_564 7_665
F1 K1 P1 F1 180.0 8 .
F1 K1 P1 F2 -120.0 10 .
F1 K1 P1 F2 -23.37(4) 2_564 7_665
F1 K1 P1 F2 0.0 8 7_665
F1 K1 P1 F2 60.0 7_665 7_665
F1 K1 P1 F2 60.0 . 16_654
F1 K1 P1 F2 -120.0 8 16_654
F1 K1 P1 F2 180.0 . 7_665
F1 K1 P1 F2 60.0 9 .
F1 K1 P1 F2 143.37(4) 6 7_665
F1 K1 P1 F2 -60.0 9 7_665
F1 K1 P1 F2 120.0 10 7_665
F1 K1 P1 F2 -143.37(4) 4_654 7_665
F1 K1 P1 F2 -120.0 13_654 7_665
F1 K1 P1 F2 -96.63(4) 3_564 7_665
F1 K1 P1 F2 23.37(4) 15_564 7_665
F1 K1 P1 F2 96.63(4) 5_665 7_665
F1 K1 P1 F2 -60.0 . .
F1 K1 P1 F2 -60.0 7_665 16_654
F1 K1 P1 F2 -23.37(4) 5_665 16_654
F1 K1 P1 F2 23.37(4) 6 16_654
F1 K1 P1 F2 180.0 9 16_654
F1 K1 P1 F2 0.0 13_654 .
F1 K1 P1 F2 96.63(4) 2_564 .
F1 K1 P1 F2 23.37(4) 3_564 .
F1 K1 P1 F2 143.37(4) 15_564 .
F1 K1 P1 F2 120.000(1) 8 .
F1 K1 P1 F2 -143.37(4) 2_564 16_654
F1 K1 P1 F2 -23.37(4) 4_654 .
F1 K1 P1 F2 -96.63(4) 6 .
F1 K1 P1 F2 -143.37(4) 5_665 .
F1 K1 P1 F2 180.0 7_665 .
F1 K1 P1 F2 0.0 10 16_654
F1 K1 P1 F2 96.63(4) 4_654 16_654
F1 K1 P1 F2 -96.63(4) 15_564 16_654
F1 K1 P1 F2 143.37(4) 3_564 16_654
F1 K1 P1 F2 120.0 13_654 16_654
F1 K1 F1 P1 136.98(5) 10 .
F1 K1 F1 P1 -32.979(12) 9 .
F1 K1 F1 P1 141.54(2) 6 .
F1 K1 F1 P1 98.03(5) 5_665 .
F1 K1 F1 P1 32.979(12) 7_665 .
F1 K1 F1 P1 -141.54(2) 4_654 .
F1 K1 F1 P1 0.0 8 .
F1 K1 F1 P1 -26.97(6) 2_564 .
F1 K1 F1 P1 -136.98(5) 13_654 .
F1 K1 F1 P1 -98.03(5) 3_564 .
F1 K1 F1 P1 26.97(6) 15_564 .
F1 P1 F1 K1 -44.61(9) 7_665 .
F1 P1 F1 K1 44.61(9) 9 .
F2 P1 F1 K1 134.76(10) . .
F2 P1 F1 K1 -0.01(2) 7_665 .
F2 P1 F1 K1 -134.76(10) 16_654 .
F3A K2A P2A K2A -170.19(12) 14_754 17_564
F3A K2A P2A K2A 86.43(3) . 17_564
F3A K2A P2A K2A -8.30(10) 5_765 17_564
F3A K2A P2A K2A -15.8(9) 3_564 17_564
F3A K2A P2A K2A -23.13(11) 5_765 3_564
F3A K2A P2A K2A 71.61(7) . 3_564
F3A K2A P2A K2A 174.99(15) 14_754 3_564
F3A K2A P2A K2A -30.7(9) 3_564 3_564
F3A K2A P2A K2A -112.44(14) 5_765 9
F3A K2A P2A K2A -17.71(10) . 9
F3A K2A P2A K2A 85.67(13) 14_754 9
F3A K2A P2A K2A -120.0(8) 3_564 9
F3A K2A P2A F3A -102.3(9) 3_564 .
F3A K2A P2A F3A 103.38(13) 14_754 .
F3A K2A P2A F3A -94.74(10) 5_765 .
F3A K2A P2A F4A 78.12(10) 5_765 .
F3A K2A P2A F4A -83.77(13) 14_754 .
F3A K2A P2A F4A 70.6(9) 3_564 .
F3A K2A P2A F4A 172.86(4) . .
F3A K2A P2A F5A -172.1(3) 14_754 .
F3A K2A P2A F5A -17.7(10) 3_564 .
F3A K2A P2A F5A 84.6(3) . .
F3A K2A P2A F5A 166.0(8) 3_564 17_564
F3A K2A P2A F5A 11.7(3) 14_754 17_564
F3A K2A P2A F5A -10.2(3) 5_765 .
F3A K2A P2A F5A 173.6(3) 5_765 17_564
F3A K2A P2A F5A -91.7(3) . 17_564
F3A K2A P2A F6A -109.0(9) 3_564 .
F3A K2A P2A F6A 96.66(12) 14_754 .
F3A K2A P2A F6A -101.45(11) 5_765 .
F3A K2A P2A F6A -6.72(6) . .
F3A K2A P2A F7A 78.2(9) 3_564 .
F3A K2A P2A F7A -76.17(14) 14_754 .
F3A K2A P2A F7A 85.72(13) 5_765 .
F3A K2A P2A F7A -179.55(9) . .
F3A K2A F3A K2A 63.8(2) 3_564 17_564
F3A K2A F3A K2A 0.0 5_765 3_564
F3A K2A F3A K2A -179.979(4) 3_564 9
F3A K2A F3A K2A -10.45(11) 5_765 17_564
F3A K2A F3A K2A -167.58(13) 14_754 17_564
F3A K2A F3A K2A 74.3(3) 3_564 3_564
F3A K2A F3A K2A -51.39(12) 14_754 9
F3A K2A F3A K2A -157.1(2) 14_754 3_564
F3A K2A F3A K2A 105.7(3) 5_765 9
F3A K2A F3A P2A -75.82(13) 14_754 .
F3A K2A F3A P2A 81.31(11) 5_765 .
F3A K2A F3A P2A 155.6(2) 3_564 .
F3A K2A F4A K2A -174.40(10) 14_754 17_564
F3A K2A F4A K2A -101.74(19) 3_564 3_564
F3A K2A F4A K2A 89.44(9) 14_754 9
F3A K2A F4A K2A 152.16(13) 14_754 3_564
F3A K2A F4A K2A -100.95(9) 5_765 9
F3A K2A F4A K2A -68.31(14) 3_564 17_564
F3A K2A F4A K2A 87.87(2) . 17_564
F3A K2A F4A K2A -4.79(8) 5_765 17_564
F3A K2A F4A K2A -164.46(13) 3_564 9
F3A K2A F4A K2A 54.43(7) . 3_564
F3A K2A F4A K2A -8.29(3) . 9
F3A K2A F4A K2A -38.23(9) 5_765 3_564
F3A K2A F4A P2A -96.60(9) 5_765 .
F3A K2A F4A P2A -3.94(3) . .
F3A K2A F4A P2A 93.79(10) 14_754 .
F3A K2A F4A P2A -160.11(14) 3_564 .
F3A P2A F4A K2A 5.67(2) . 9
F3A P2A F4A K2A -5.67(2) . 3_564
F3A P2A F4A K2A -5.14(2) . 17_564
F3A P2A F4A K2A 5.14(2) . .
F4A K2A P2A K2A -96.25(9) 3_564 3_564
F4A K2A P2A K2A 134.96(14) 14_754 17_564
F4A K2A P2A K2A -81.43(3) 3_564 17_564
F4A K2A P2A K2A 30.81(16) 14_754 9
F4A K2A P2A K2A 174.43(7) 3_564 9
F4A K2A P2A K2A -101.25(7) . 3_564
F4A K2A P2A K2A 23.05(14) 5_765 3_564
F4A K2A P2A K2A 120.13(16) 14_754 3_564
F4A K2A P2A K2A 169.43(10) . 9
F4A K2A P2A K2A -66.27(14) 5_765 9
F4A K2A P2A K2A 37.87(11) 5_765 17_564
F4A K2A P2A K2A -86.42(3) . 17_564
F4A K2A P2A F3A -167.86(4) 3_564 .
F4A K2A P2A F3A -48.56(11) 5_765 .
F4A K2A P2A F3A -172.86(4) . .
F4A K2A P2A F3A 48.52(14) 14_754 .
F4A K2A P2A F4A 4.99(3) 3_564 .
F4A K2A P2A F4A 124.30(12) 5_765 .
F4A K2A P2A F4A -138.62(14) 14_754 .
F4A K2A P2A F5A 133.1(3) 14_754 .
F4A K2A P2A F5A 36.0(3) 5_765 .
F4A K2A P2A F5A -140.2(3) 5_765 17_564
F4A K2A P2A F5A -83.3(3) 3_564 .
F4A K2A P2A F5A -43.2(3) 14_754 17_564
F4A K2A P2A F5A 100.5(3) 3_564 17_564
F4A K2A P2A F5A 95.5(3) . 17_564
F4A K2A P2A F5A -88.3(3) . .
F4A K2A P2A F6A -179.57(6) . .
F4A K2A P2A F6A -55.28(12) 5_765 .
F4A K2A P2A F6A 41.81(15) 14_754 .
F4A K2A P2A F6A -174.58(5) 3_564 .
F4A K2A P2A F7A 131.89(14) 5_765 .
F4A K2A P2A F7A -131.02(15) 14_754 .
F4A K2A P2A F7A 7.60(8) . .
F4A K2A P2A F7A 12.59(8) 3_564 .
F4A K2A F3A K2A 47.95(15) 5_765 3_564
F4A K2A F3A K2A 42.23(19) 3_564 9
F4A K2A F3A K2A 147.46(19) 14_754 3_564
F4A K2A F3A K2A -106.8(2) 14_754 9
F4A K2A F3A K2A -87.89(2) . 17_564
F4A K2A F3A K2A -77.44(11) . 3_564
F4A K2A F3A K2A 137.01(14) 14_754 17_564
F4A K2A F3A K2A -73.97(8) 3_564 17_564
F4A K2A F3A K2A 28.3(2) . 9
F4A K2A F3A K2A -63.52(17) 3_564 3_564
F4A K2A F3A K2A 37.50(12) 5_765 17_564
F4A K2A F3A K2A 153.7(3) 5_765 9
F4A K2A F3A P2A 129.25(12) 5_765 .
F4A K2A F3A P2A -131.23(14) 14_754 .
F4A K2A F3A P2A 17.79(9) 3_564 .
F4A K2A F3A P2A 3.86(3) . .
F4A K2A F4A K2A -83.85(3) 3_564 17_564
F4A K2A F4A K2A 0.000(1) 5_765 3_564
F4A K2A F4A K2A -62.72(9) 5_765 9
F4A K2A F4A K2A 137.85(11) 14_754 17_564
F4A K2A F4A K2A -117.29(9) 3_564 3_564
F4A K2A F4A K2A 33.44(7) 5_765 17_564
F4A K2A F4A K2A 104.42(18) 14_754 3_564
F4A K2A F4A K2A 41.70(10) 14_754 9
F4A K2A F4A K2A 179.994(1) 3_564 9
F4A K2A F4A P2A -175.66(2) 3_564 .
F4A K2A F4A P2A -58.37(8) 5_765 .
F4A K2A F4A P2A 46.04(11) 14_754 .
F4A P2A F3A K2A 6.07(3) . 3_564
F4A P2A F3A K2A -6.07(3) . 9
F4A P2A F3A K2A 5.13(2) . 17_564
F4A P2A F3A K2A -5.13(2) . .
F4B K2B P2B K2B -171.4(5) 14_754 17_564
F4B K2B P2B K2B 88.1(4) . 17_564
F4B K2B P2B F4B 100.5(9) 14_754 .
F4B K2B P2B F5B -146.8(10) 14_754 17_564
F4B K2B P2B F5B -118.3(12) . .
F4B K2B P2B F5B -17.8(11) 14_754 .
F4B K2B P2B F5B 112.7(10) . 17_564
F4B K2B P2B F6B 67.1(12) . .
F4B K2B P2B F6B 28.1(10) 14_754 17_564
F4B K2B P2B F6B -72.4(10) . 17_564
F4B K2B P2B F6B 167.6(10) 14_754 .
F4B K2B P2B F7B -80.2(7) 14_754 .
F4B K2B P2B F7B 179.3(2) . .
F4B K2B F4B K2B -172.4(4) 14_754 17_564
F4B K2B F4B P2B -81.9(4) 14_754 .
F4B K2B F5B K2B -49.3(9) 14_754 9
F4B K2B F5B K2B -170.9(6) 14_754 17_564
F4B K2B F5B K2B -177.0(10) . 9
F4B K2B F5B K2B 61.4(6) . 17_564
F4B K2B F5B P2B 33.3(8) . .
F4B K2B F5B P2B 161.0(11) 14_754 .
F4B P2B F5B K2B -47.5(10) . .
F4B P2B F5B K2B -50.6(8) . 17_564
F4B P2B F5B K2B -49.3(9) . 9
F5A P2A F3A K2A 86.7(3) 17_564 .
F5A P2A F3A K2A -97.0(3) . .
F5A P2A F3A K2A 97.0(3) 17_564 17_564
F5A P2A F3A K2A -86.7(3) . 17_564
F5A P2A F3A K2A 85.8(3) 17_564 9
F5A P2A F3A K2A -97.9(3) . 9
F5A P2A F3A K2A 97.9(3) 17_564 3_564
F5A P2A F3A K2A -85.8(3) . 3_564
F5A P2A F4A K2A 94.9(3) . 9
F5A P2A F4A K2A -84.1(3) 17_564 .
F5A P2A F4A K2A 94.4(3) . .
F5A P2A F4A K2A -94.9(3) 17_564 3_564
F5A P2A F4A K2A 83.6(3) . 3_564
F5A P2A F4A K2A -83.6(3) 17_564 9
F5A P2A F4A K2A -94.4(3) 17_564 17_564
F5A P2A F4A K2A 84.1(3) . 17_564
F5B K2B P2B K2B -112.5(18) 9 17_564
F5B K2B P2B K2B -24.6(9) 17_564 17_564
F5B K2B P2B K2B 147.9(4) 14_754 17_564
F5B K2B P2B K2B -153.6(10) . 17_564
F5B K2B P2B K2B 159.5(5) 24_765 17_564
F5B K2B P2B K2B 29.1(5) 19_754 17_564
F5B K2B P2B F4B 118.3(12) . .
F5B K2B P2B F4B 159(2) 9 .
F5B K2B P2B F4B -59.0(3) 19_754 .
F5B K2B P2B F4B -112.7(10) 17_564 .
F5B K2B P2B F4B 71.4(6) 24_765 .
F5B K2B P2B F4B 59.8(4) 14_754 .
F5B K2B P2B F5B 41.1(16) 9 .
F5B K2B P2B F5B -177.3(11) 19_754 .
F5B K2B P2B F5B -88(2) 9 17_564
F5B K2B P2B F5B -175.9(5) 24_765 17_564
F5B K2B P2B F5B -129.0(19) . 17_564
F5B K2B P2B F5B 172.5(7) 14_754 17_564
F5B K2B P2B F5B 53.7(13) 19_754 17_564
F5B K2B P2B F5B 129.0(19) 17_564 .
F5B K2B P2B F5B -46.9(15) 24_765 .
F5B K2B P2B F5B -58.5(14) 14_754 .
F5B K2B P2B F6B 45.9(11) . 17_564
F5B K2B P2B F6B -1.0(11) 24_765 17_564
F5B K2B P2B F6B 174.9(15) 17_564 17_564
F5B K2B P2B F6B 87(2) 9 17_564
F5B K2B P2B F6B -131.4(11) 19_754 17_564
F5B K2B P2B F6B -12.6(10) 14_754 17_564
F5B K2B P2B F6B -174.6(16) . .
F5B K2B P2B F6B 138.5(11) 24_765 .
F5B K2B P2B F6B -45.6(11) 17_564 .
F5B K2B P2B F6B -133.5(17) 9 .
F5B K2B P2B F6B 8.1(13) 19_754 .
F5B K2B P2B F6B 126.9(12) 14_754 .
F5B K2B P2B F7B 66.6(10) 17_564 .
F5B K2B P2B F7B -21(2) 9 .
F5B K2B P2B F7B 120.3(4) 19_754 .
F5B K2B P2B F7B -62.4(11) . .
F5B K2B P2B F7B -120.9(4) 14_754 .
F5B K2B P2B F7B -109.3(5) 24_765 .
F5B K2B F4B K2B 147.9(8) 24_765 17_564
F5B K2B F4B K2B -123.9(6) . 17_564
F5B K2B F4B K2B 155.0(5) 14_754 17_564
F5B K2B F4B K2B 23.1(4) 19_754 17_564
F5B K2B F4B K2B -131(3) 9 17_564
F5B K2B F4B K2B -53.8(6) 17_564 17_564
F5B K2B F4B P2B 113.6(4) 19_754 .
F5B K2B F4B P2B -40(3) 9 .
F5B K2B F4B P2B 36.7(7) 17_564 .
F5B K2B F4B P2B -114.5(5) 14_754 .
F5B K2B F4B P2B -33.4(7) . .
F5B K2B F4B P2B -121.6(8) 24_765 .
F5B K2B F5B K2B 30.7(6) 19_754 17_564
F5B K2B F5B K2B -121.6(12) 9 17_564
F5B K2B F5B K2B -0.002(10) 17_564 17_564
F5B K2B F5B K2B 169.5(5) 24_765 17_564
F5B K2B F5B K2B 143.7(3) 14_754 17_564
F5B K2B F5B K2B 0.02(15) 9 9
F5B K2B F5B K2B 152.3(15) 19_754 9
F5B K2B F5B K2B 121.6(11) 17_564 9
F5B K2B F5B K2B -94.7(11) 14_754 9
F5B K2B F5B K2B -68.9(9) 24_765 9
F5B K2B F5B P2B 141.4(12) 24_765 .
F5B K2B F5B P2B 115.7(12) 14_754 .
F5B K2B F5B P2B -28.1(10) 17_564 .
F5B K2B F5B P2B -149.6(10) 9 .
F5B K2B F5B P2B 2.7(11) 19_754 .
F5B P2B F4B K2B 50.4(11) . 17_564
F5B P2B F4B K2B 43.5(11) . .
F5B P2B F4B K2B -43.4(11) 17_564 17_564
F5B P2B F4B K2B -50.4(11) 17_564 .
F5B P2B F5B K2B 40.6(13) 17_564 .
F5B P2B F5B K2B 37.5(11) 17_564 17_564
F5B P2B F5B K2B 38.8(12) 17_564 9
F6A P2A F3A K2A -174.87(2) . 17_564
F6A P2A F3A K2A -173.93(3) . 3_564
F6A P2A F3A K2A 173.93(3) . 9
F6A P2A F3A K2A 174.87(2) . .
F6A P2A F4A K2A -5.14(3) . 17_564
F6A P2A F4A K2A -5.67(3) . 3_564
F6A P2A F4A K2A 5.14(3) . .
F6A P2A F4A K2A 5.67(3) . 9
F6B P2B F4B K2B 134.7(10) 17_564 17_564
F6B P2B F4B K2B -127.8(10) . 17_564
F6B P2B F4B K2B 127.8(10) 17_564 .
F6B P2B F4B K2B -134.7(10) . .
F6B P2B F5B K2B -146.5(8) 17_564 17_564
F6B P2B F5B K2B -143.4(10) 17_564 .
F6B P2B F5B K2B 107(14) . .
F6B P2B F5B K2B -145.1(9) 17_564 9
F6B P2B F5B K2B 105(13) . 9
F6B P2B F5B K2B 104(14) . 17_564
F7A P2A F3A K2A 174.87(4) . .
F7A P2A F3A K2A -173.93(2) . 3_564
F7A P2A F3A K2A 173.93(4) . 9
F7A P2A F3A K2A -174.87(2) . 17_564
F7A P2A F4A K2A -174.86(2) . .
F7A P2A F4A K2A 174.86(2) . 17_564
F7A P2A F4A K2A -174.33(2) . 9
F7A P2A F4A K2A 174.33(2) . 3_564
F7B P2B F4B K2B -3.5(8) . .
F7B P2B F4B K2B 3.5(8) . 17_564
F7B P2B F5B K2B 121.1(11) . 17_564
F7B P2B F5B K2B 124.2(13) . .
F7B P2B F5B K2B 122.5(12) . 9
N1 C1 C2 N2 -0.4(6) . .
N1 C3 C4 N2 0.000(1) . .
N2 C5 C6 C7 93.0(4) . 7_665
N2 C5 C6 C7 -93.0(4) . .
C1 N1 C1 C2 58.8(7) 7_665 .
C1 N1 C3 C4 -57.5(3) 7_665 .
C1 N1 C3 C4 57.5(3) . .
C2 N2 C2 C1 -59.4(5) 7_665 .
C2 N2 C4 C3 58.5(2) 7_665 .
C2 N2 C4 C3 -58.5(2) . .
C2 N2 C5 C6 -60.7(3) 7_665 .
C2 N2 C5 C6 60.7(3) . .
C3 N1 C1 C2 -57.7(6) . .
C4 N2 C2 C1 58.2(5) . .
C4 N2 C5 C6 180.0 . .
C5 N2 C2 C1 176.7(4) . .
C5 N2 C4 C3 180.0 . .
C5 C6 C7 C6 178.1(3) . 17_564
C5 C6 C7 C8 -8.3(6) . .
C7 C6 C7 C6 -8.0(8) 7_665 17_564
C7 C6 C7 C8 165.6(3) 7_665 .

loop_
_smtbx_masks_void_nr
_smtbx_masks_void_average_x
_smtbx_masks_void_average_y
_smtbx_masks_void_average_z
_smtbx_masks_void_volume
_smtbx_masks_void_count_electrons
1 0.000 0.000 0.000 1029.7 165.7
